data_1533827
loop_
_publ_author_name
'Blasco, J.'
'Garcia, J.'
'Sanchez, M.C.'
'Campo, J.'
'Subias, G.'

_publ_section_title
;
 Neutron diffraction study and magnetic properties of La Mn1-x Gax O3
;
_journal_name_full 'Physical Review, Serie 3. B - Condensed Matter (18,1978-)'
_journal_page_first 174431-1
_journal_page_last 174431-10
_journal_volume 66
_journal_year 2002
_chemical_formula_sum 'Ga0.9 La Mn0.1 O3'
_chemical_name_systematic 'La (Mn0.1 Ga0.9) O3'
_space_group_IT_number 62
_symmetry_space_group_name_Hall '-P 2c 2ab'
_symmetry_space_group_name_H-M 'P b n m'
_cell_angle_alpha 90
_cell_angle_beta 90
_cell_angle_gamma 90
_cell_formula_units_Z 4
_cell_length_a 5.5214
_cell_length_b 5.4918
_cell_length_c 7.7846
_cell_volume 236.048
_citation_journal_id_ASTM PRBMDO
_cod_data_source_file Blasco_PRBMDO_2002_41.cif
_cod_data_source_block Ga0.9La1Mn0.1O3
_cod_original_cell_volume 236.0479
_cod_original_sg_symbol_Hall '-P 2ac 2n (z,x,y)'
_cod_original_formula_sum 'Ga0.9 La1 Mn0.1 O3'
_cod_database_code 1533827

loop_
_symmetry_equiv_pos_as_xyz
x,y,z
x+1/2,-y+1/2,-z
-x+1/2,y+1/2,-z+1/2
-x,-y,z+1/2
-x,-y,-z
-x-1/2,y-1/2,z
x-1/2,-y-1/2,z-1/2
x,y,-z-1/2

loop_
_atom_site_label
_atom_site_type_symbol
_atom_site_fract_x
_atom_site_fract_y
_atom_site_fract_z
_atom_site_occupancy
_atom_site_U_iso_or_equiv
O2 O-2 0.728 0.2727 0.0364 1 0.0
Ga1 Ga+3 0 0 0 0.9 0.0
O1 O-2 0.066 0.4925 0.25 1 0.0
La1 La+3 0.9948 0.0179 0.25 1 0.0
Mn1 Mn+3 0 0 0 0.1 0.0
